data_4503565
loop_
_publ_author_name
'Li, Yinyan'
'Zheng, Guoli'
'Lin, Cuikun'
'Lin, Jun'

_publ_section_title
;
 New Organic--Inorganic Perovskite Materials with Different Optical
 Properties Modulated by Different Inorganic Sheets
;
_journal_issue 6
_journal_name_full 'Crystal Growth &amp; Design'
_journal_page_first 1990
_journal_paper_doi 10.1021/cg800047p
_journal_volume 8
_journal_year 2008
_chemical_formula_sum 'C6 H9 Br4 N3 O0 Pb'
_chemical_formula_weight 649.99
_chemical_name_systematic
;
 ?
;
_space_group_IT_number 15
_symmetry_cell_setting monoclinic
_symmetry_space_group_name_Hall '-C 2yc'
_symmetry_space_group_name_H-M 'C 1 2/c 1'
_atom_sites_solution_hydrogens geom
_atom_sites_solution_primary direct
_atom_sites_solution_secondary difmap
_audit_creation_method SHELXL-97
_cell_angle_alpha 90.00
_cell_angle_beta 101.831(2)
_cell_angle_gamma 90.00
_cell_formula_units_Z 8
_cell_length_a 16.416(2)
_cell_length_b 9.0828(11)
_cell_length_c 18.674(2)
_cell_measurement_temperature 293(2)
_cell_volume 2725.2(6)
_computing_structure_refinement 'SHELXL-97 (Sheldrick, 1997)'
_diffrn_ambient_temperature 293(2)
_diffrn_measured_fraction_theta_full 0.997
_diffrn_measured_fraction_theta_max 0.997
_diffrn_radiation_monochromator graphite
_diffrn_radiation_source 'fine-focus sealed tube'
_diffrn_radiation_type MoK\a
_diffrn_radiation_wavelength 0.71073
_diffrn_reflns_av_R_equivalents 0.1446
_diffrn_reflns_av_sigmaI/netI 0.1208
_diffrn_reflns_limit_h_max 15
_diffrn_reflns_limit_h_min -20
_diffrn_reflns_limit_k_max 11
_diffrn_reflns_limit_k_min -11
_diffrn_reflns_limit_l_max 23
_diffrn_reflns_limit_l_min -19
_diffrn_reflns_number 7262
_diffrn_reflns_theta_full 26.02
_diffrn_reflns_theta_max 26.02
_diffrn_reflns_theta_min 2.23
_exptl_absorpt_coefficient_mu 24.082
_exptl_crystal_density_diffrn 3.169
_exptl_crystal_density_method 'not measured'
_exptl_crystal_F_000 2304
_refine_diff_density_max 5.063
_refine_diff_density_min -6.059
_refine_diff_density_rms 0.616
_refine_ls_extinction_method none
_refine_ls_goodness_of_fit_ref 1.040
_refine_ls_hydrogen_treatment mixed
_refine_ls_matrix_type full
_refine_ls_number_parameters 124
_refine_ls_number_reflns 2694
_refine_ls_number_restraints 0
_refine_ls_restrained_S_all 1.040
_refine_ls_R_factor_all 0.0844
_refine_ls_R_factor_gt 0.0764
_refine_ls_shift/su_max 0.001
_refine_ls_shift/su_mean 0.000
_refine_ls_structure_factor_coef Fsqd
_refine_ls_weighting_details 'calc w=1/[\s^2^(Fo^2^)+(0.1199P)^2^+0.0000P] where P=(Fo^2^+2Fc^2^)/3'
_refine_ls_weighting_scheme calc
_refine_ls_wR_factor_gt 0.1864
_refine_ls_wR_factor_ref 0.1944
_reflns_number_gt 2187
_reflns_number_total 2694
_reflns_threshold_expression >2sigma(I)
_cod_data_source_file cg800047p-file003.cif
_cod_data_source_block 1
_cod_original_cell_volume 2725.1(6)
_cod_original_sg_symbol_H-M C2/c
_cod_database_code 4503565

loop_
_symmetry_equiv_pos_as_xyz
'x, y, z'
'-x, y, -z+1/2'
'x+1/2, y+1/2, z'
'-x+1/2, y+1/2, -z+1/2'
'-x, -y, -z'
'x, -y, z-1/2'
'-x+1/2, -y+1/2, -z'
'x+1/2, -y+1/2, z-1/2'

loop_
_atom_site_label
_atom_site_type_symbol
_atom_site_fract_x
_atom_site_fract_y
_atom_site_fract_z
_atom_site_U_iso_or_equiv
_atom_site_adp_type
_atom_site_occupancy
_atom_site_symmetry_multiplicity
_atom_site_calc_flag
_atom_site_refinement_flags
C1 C 1.0289(4) -0.1352(8) -0.0878(4) 0.029(2) Uani 1 1 d G
C2 C 1.0841(6) -0.2586(7) -0.0870(4) 0.054(4) Uani 1 1 d G
H2 H 1.0635 -0.3542 -0.0881 0.065 Uiso 1 1 calc R
C3 C 1.1711(6) -0.2339(14) -0.0844(5) 0.076(6) Uani 1 1 d G
H3 H 1.2092 -0.3102 -0.0830 0.091 Uiso 1 1 calc R
C4 C 1.1958(4) -0.0725(16) -0.0841(7) 0.078(6) Uani 1 1 d G
H4 H 1.2503 -0.0482 -0.0862 0.094 Uiso 1 1 calc R
C5 C 1.0654(5) 0.0050(7) -0.0840(5) 0.038(3) Uani 1 1 d G
H5 H 1.0312 0.0864 -0.0835 0.045 Uiso 1 1 calc R
C7 C 0.9385(8) -0.1571(15) -0.0948(7) 0.038(3) Uani 1 1 d .
N1 N 0.9131(7) -0.2596(12) -0.0586(7) 0.059(4) Uani 1 1 d .
H1A H 0.861(6) -0.271(2) -0.0609(7) 0.071 Uiso 1 1 calc R
H1B H 0.948(4) -0.316(7) -0.032(3) 0.071 Uiso 1 1 calc R
N2 N 0.8914(7) -0.0658(13) -0.1362(7) 0.060(4) Uani 1 1 d .
H2A H 0.847(6) -0.0704(14) -0.1402(9) 0.072 Uiso 1 1 calc R
H2B H 0.909(3) -0.010(8) -0.155(3) 0.072 Uiso 1 1 calc R
N3 N 1.1451(8) 0.0280(17) -0.0811(6) 0.067(4) Uani 1 1 d G
H3A H 1.1631 0.1171 -0.0770 0.080 Uiso 1 1 calc R
Br1 Br 1.19708(9) -0.38231(12) 0.41650(7) 0.0371(4) Uani 1 1 d .
Br2 Br 1.24325(10) -0.62854(13) 0.23848(9) 0.0513(5) Uani 1 1 d .
Br3 Br 1.07858(9) -0.35315(17) 0.08639(7) 0.0446(4) Uani 1 1 d .
Br4 Br 1.0000 -0.13783(18) 0.2500 0.0325(4) Uani 1 2 d S
Br5 Br 1.0000 -0.60417(17) 0.2500 0.0343(5) Uani 1 2 d S
Pb Pb 1.12983(3) -0.38070(4) 0.24614(2) 0.0274(3) Uani 1 1 d .

loop_
_atom_site_aniso_label
_atom_site_aniso_U_11
_atom_site_aniso_U_22
_atom_site_aniso_U_33
_atom_site_aniso_U_23
_atom_site_aniso_U_13
_atom_site_aniso_U_12
C1 0.021(6) 0.032(5) 0.032(6) 0.003(4) 0.003(4) 0.004(5)
C2 0.087(12) 0.047(7) 0.024(6) -0.001(6) 0.003(6) 0.030(8)
C3 0.061(11) 0.134(16) 0.033(7) -0.005(9) 0.012(6) 0.075(12)
C4 0.041(10) 0.132(17) 0.067(11) 0.007(12) 0.024(8) 0.020(12)
C5 0.024(6) 0.054(7) 0.034(6) 0.004(6) 0.003(5) -0.006(6)
C7 0.032(7) 0.037(6) 0.047(8) 0.005(6) 0.011(5) -0.005(6)
N1 0.033(7) 0.058(7) 0.079(9) 0.026(6) -0.004(6) -0.014(6)
N2 0.024(6) 0.067(7) 0.084(10) 0.035(7) -0.003(6) -0.006(6)
N3 0.040(7) 0.100(11) 0.060(8) 0.016(7) 0.008(6) -0.024(8)
Br1 0.0391(8) 0.0351(7) 0.0378(8) -0.0009(4) 0.0096(6) 0.0013(5)
Br2 0.0315(8) 0.0533(9) 0.0674(10) -0.0156(7) 0.0059(7) 0.0166(7)
Br3 0.0421(8) 0.0602(8) 0.0315(7) 0.0044(6) 0.0075(6) 0.0141(7)
Br4 0.0268(10) 0.0349(8) 0.0379(10) 0.000 0.0119(7) 0.000
Br5 0.0242(9) 0.0370(9) 0.0418(10) 0.000 0.0067(7) 0.000
Pb 0.0166(3) 0.0329(4) 0.0333(4) -0.00012(15) 0.0062(2) 0.00146(15)

loop_
_atom_type_symbol
_atom_type_description
_atom_type_scat_dispersion_real
_atom_type_scat_dispersion_imag
_atom_type_scat_source
C C 0.0033 0.0016 'International Tables Vol C Tables 4.2.6.8 and 6.1.1.4'
H H 0.0000 0.0000 'International Tables Vol C Tables 4.2.6.8 and 6.1.1.4'
N N 0.0061 0.0033 'International Tables Vol C Tables 4.2.6.8 and 6.1.1.4'
O O 0.0106 0.0060 'International Tables Vol C Tables 4.2.6.8 and 6.1.1.4'
Br Br -0.2901 2.4595 'International Tables Vol C Tables 4.2.6.8 and 6.1.1.4'
Pb Pb -3.3944 10.1111 'International Tables Vol C Tables 4.2.6.8 and 6.1.1.4'

loop_
_geom_angle_atom_site_label_1
_geom_angle_atom_site_label_2
_geom_angle_atom_site_label_3
_geom_angle
_geom_angle_site_symmetry_1
_geom_angle_site_symmetry_3
C5 C1 C2 116.4 . .
C5 C1 C7 122.5(7) . .
C2 C1 C7 121.0(7) . .
C3 C2 C1 119.9 . .
C3 C2 H2 120.1 . .
C1 C2 H2 120.1 . .
C2 C3 C4 114.4 . .
C2 C3 H3 122.8 . .
C4 C3 H3 122.8 . .
N3 C4 C3 121.8(6) . .
N3 C4 H4 119.1 . .
C3 C4 H4 119.1 . .
N3 C5 C1 123.8(8) . .
N3 C5 H5 118.1 . .
C1 C5 H5 118.1 . .
N1 C7 N2 125.0(13) . .
N1 C7 C1 119.0(11) . .
N2 C7 C1 116.0(11) . .
C7 N1 H1A 120.0 . .
C7 N1 H1B 120.0 . .
H1A N1 H1B 120.0 . .
C7 N2 H2A 120.0 . .
C7 N2 H2B 120.0 . .
H2A N2 H2B 120.0 . .
C4 N3 C5 123.5(13) . .
C4 N3 H3A 118.3 . .
C5 N3 H3A 118.3 . .
Pb Br2 Pb 171.89(6) . 4_745
Pb Br4 Pb 88.46(5) 2_755 .
Pb Br5 Pb 93.22(5) . 2_755
Br3 Pb Br2 93.91(4) . .
Br3 Pb Br5 91.46(3) . .
Br2 Pb Br5 86.70(4) . .
Br3 Pb Br2 94.53(5) . 4_755
Br2 Pb Br2 98.696(16) . 4_755
Br5 Pb Br2 171.64(4) . 4_755
Br3 Pb Br4 84.68(3) . .
Br2 Pb Br4 175.59(4) . .
Br5 Pb Br4 89.16(4) . .
Br2 Pb Br4 85.59(4) 4_755 .
Br3 Pb Br1 174.05(4) . .
Br2 Pb Br1 87.20(4) . .
Br5 Pb Br1 94.44(3) . .
Br2 Pb Br1 79.53(4) 4_755 .
Br4 Pb Br1 94.63(2) . .

loop_
_geom_bond_atom_site_label_1
_geom_bond_atom_site_label_2
_geom_bond_distance
_geom_bond_site_symmetry_2
C1 C5 1.4020 .
C1 C2 1.4398 .
C1 C7 1.477(14) .
C2 C3 1.4365 .
C2 H2 0.9300 .
C3 C4 1.5208 .
C3 H3 0.9300 .
C4 N3 1.244(18) .
C4 H4 0.9300 .
C5 N3 1.316(14) .
C5 H5 0.9300 .
C7 N1 1.269(16) .
C7 N2 1.280(16) .
N1 H1A 0.8481 .
N1 H1B 0.8481 .
N2 H2A 0.7122 .
N2 H2B 0.7122 .
N3 H3A 0.8600 .
Br1 Pb 3.1462(14) .
Br2 Pb 2.9433(13) .
Br2 Pb 3.0698(13) 4_745
Br3 Pb 2.9394(13) .
Br4 Pb 3.0784(13) 2_755
Br4 Pb 3.0784(13) .
Br5 Pb 2.9547(12) .
Br5 Pb 2.9547(12) 2_755
Pb Br2 3.0698(13) 4_755

loop_
_geom_torsion_atom_site_label_1
_geom_torsion_atom_site_label_2
_geom_torsion_atom_site_label_3
_geom_torsion_atom_site_label_4
_geom_torsion
_geom_torsion_site_symmetry_1
_geom_torsion_site_symmetry_4
C5 C1 C2 C3 -1.6 . .
C7 C1 C2 C3 176.4(9) . .
C1 C2 C3 C4 -1.1 . .
C2 C3 C4 N3 4.8(10) . .
C2 C1 C5 N3 1.1(9) . .
C7 C1 C5 N3 -176.8(12) . .
C5 C1 C7 N1 -139.7(11) . .
C2 C1 C7 N1 42.5(15) . .
C5 C1 C7 N2 38.3(15) . .
C2 C1 C7 N2 -139.5(11) . .
C3 C4 N3 C5 -5.7(19) . .
C1 C5 N3 C4 3(2) . .
Pb Br2 Pb Br3 170.0(4) 4_745 .
Pb Br2 Pb Br5 -98.7(4) 4_745 .
Pb Br2 Pb Br2 74.8(4) 4_745 4_755
Pb Br2 Pb Br4 -118.8(4) 4_745 .
Pb Br2 Pb Br1 -4.1(4) 4_745 .
Pb Br5 Pb Br3 -84.66(3) 2_755 .
Pb Br5 Pb Br2 -178.48(3) 2_755 .
Pb Br5 Pb Br2 51.1(2) 2_755 4_755
Pb Br5 Pb Br4 0.0 2_755 .
Pb Br5 Pb Br1 94.58(3) 2_755 .
Pb Br4 Pb Br3 91.54(3) 2_755 .
Pb Br4 Pb Br2 20.1(5) 2_755 .
Pb Br4 Pb Br5 0.0 2_755 .
Pb Br4 Pb Br2 -173.48(4) 2_755 4_755
Pb Br4 Pb Br1 -94.39(3) 2_755 .
